data_7228778
loop_
_publ_author_name
'Krueger, Erika L.'
'Sinha, Abhijeet S.'
'Desper, John'
'Aaker\"oy, Christer B.'

_publ_section_title
;
 Exploring binding preferences in co-crystals of conformationally flexible
 multitopic ligands
;
_journal_name_full CrystEngComm
_journal_paper_doi 10.1039/C7CE01177F
_journal_year 2017
_chemical_formula_moiety
;
(C12 H10 N4 O) (C10 H18 O4) (H2 O)
;
_chemical_formula_sum 'C22 H30 N4 O6'
_chemical_formula_weight 446.50
_chemical_name_systematic
;
EK-C-Seb (3-pyridyl)-CONH-N=CH-(3-pyridyl), HOOCH-(CH2)8-COOH hydrate
;
_space_group_IT_number 2
_symmetry_cell_setting triclinic
_symmetry_space_group_name_Hall '-P 1'
_symmetry_space_group_name_H-M 'P -1'
_atom_sites_solution_hydrogens geom
_atom_sites_solution_primary direct
_atom_sites_solution_secondary difmap
_audit_creation_method SHELXL-97
_audit_update_record
;
2016-05-09 deposited with the CCDC.
2017-07-18 downloaded from the CCDC.
;
_cell_angle_alpha 79.555(9)
_cell_angle_beta 84.610(8)
_cell_angle_gamma 89.821(9)
_cell_formula_units_Z 4
_cell_length_a 6.9504(10)
_cell_length_b 14.170(2)
_cell_length_c 23.788(3)
_cell_measurement_reflns_used 5645
_cell_measurement_temperature 180(2)
_cell_measurement_theta_max 58.56
_cell_measurement_theta_min 3.17
_cell_volume 2293.6(6)
_computing_cell_refinement 'Bruker SAINT'
_computing_data_collection 'Bruker APEX2'
_computing_data_reduction 'Bruker SAINT'
_computing_molecular_graphics 'Bruker SHELXTL'
_computing_publication_material 'Bruker SHELXTL'
_computing_structure_refinement 'SHELXL-97 (Sheldrick, 2008)'
_computing_structure_solution 'SHELXS-97 (Sheldrick, 2008)'
_diffrn_ambient_temperature 180(2)
_diffrn_measured_fraction_theta_full 0.985
_diffrn_measured_fraction_theta_max 0.973
_diffrn_measurement_device_type 'Bruker APEX-II CCD'
_diffrn_measurement_method '\f and \w scans'
_diffrn_radiation_monochromator graphite
_diffrn_radiation_source 'fine-focus sealed tube'
_diffrn_radiation_type CuK\a
_diffrn_radiation_wavelength 1.54178
_diffrn_reflns_av_R_equivalents 0.0802
_diffrn_reflns_av_sigmaI/netI 0.0684
_diffrn_reflns_limit_h_max 8
_diffrn_reflns_limit_h_min -7
_diffrn_reflns_limit_k_max 17
_diffrn_reflns_limit_k_min -16
_diffrn_reflns_limit_l_max 28
_diffrn_reflns_limit_l_min -28
_diffrn_reflns_number 36604
_diffrn_reflns_theta_full 67.50
_diffrn_reflns_theta_max 68.58
_diffrn_reflns_theta_min 1.90
_exptl_absorpt_coefficient_mu 0.787
_exptl_absorpt_correction_T_max 0.9115
_exptl_absorpt_correction_T_min 0.8097
_exptl_absorpt_correction_type multi-scan
_exptl_absorpt_process_details SADABS
_exptl_crystal_colour colourless
_exptl_crystal_density_diffrn 1.293
_exptl_crystal_density_method 'not measured'
_exptl_crystal_description plate
_exptl_crystal_F_000 952
_exptl_crystal_size_max 0.28
_exptl_crystal_size_mid 0.20
_exptl_crystal_size_min 0.12
_refine_diff_density_max 0.199
_refine_diff_density_min -0.316
_refine_diff_density_rms 0.069
_refine_ls_extinction_method none
_refine_ls_goodness_of_fit_ref 1.447
_refine_ls_hydrogen_treatment mixed
_refine_ls_matrix_type full
_refine_ls_number_parameters 605
_refine_ls_number_reflns 8223
_refine_ls_number_restraints 0
_refine_ls_restrained_S_all 1.447
_refine_ls_R_factor_all 0.1049
_refine_ls_R_factor_gt 0.0764
_refine_ls_shift/su_max 0.000
_refine_ls_shift/su_mean 0.000
_refine_ls_structure_factor_coef Fsqd
_refine_ls_weighting_details 'calc w=1/[\s^2^(Fo^2^)+(0.1000P)^2^+0.0000P] where P=(Fo^2^+2Fc^2^)/3'
_refine_ls_weighting_scheme calc
_refine_ls_wR_factor_gt 0.2234
_refine_ls_wR_factor_ref 0.2466
_reflns_number_gt 5569
_reflns_number_total 8223
_reflns_threshold_expression >2sigma(I)
_cod_data_source_file c7ce01177f2.cif
_cod_data_source_block 33SebH2O
_cod_depositor_comments
;
The following automatic conversions were performed:

'_symmetry_cell_setting' value 'Triclinic' changed to 'triclinic'
according to
/home/data/users/saulius/crontab/automatic-downloads/rss-feeds/RSC/lib/dictionaries/cif_core.dic
dictionary named 'cif_core.dic' version 2.4.2 from 2011-04-26.

Automatic conversion script
Id: cif_fix_values 4973 2017-02-22 13:04:09Z antanas 
;
_cod_original_cell_volume 2293.7(6)
_cod_original_sg_symbol_H-M P-1
_cod_database_code 7228778

loop_
_symmetry_equiv_pos_as_xyz
'x, y, z'
'-x, -y, -z'

loop_
_atom_site_label
_atom_site_type_symbol
_atom_site_fract_x
_atom_site_fract_y
_atom_site_fract_z
_atom_site_U_iso_or_equiv
_atom_site_adp_type
_atom_site_occupancy
_atom_site_symmetry_multiplicity
_atom_site_calc_flag
_atom_site_refinement_flags
_atom_site_disorder_assembly
_atom_site_disorder_group
O1W_1 O -0.6136(3) 0.35904(19) 0.57494(10) 0.0716(6) Uani 1 1 d . . .
H1A_1 H -0.713(6) 0.369(3) 0.5585(17) 0.086 Uiso 1 1 d . . .
H1B_1 H -0.648(5) 0.308(3) 0.6092(17) 0.086 Uiso 1 1 d . . .
N11_1 N -0.1747(4) 0.30807(17) 0.35552(10) 0.0616(6) Uani 1 1 d . . .
C12_1 C -0.0909(4) 0.3270(2) 0.40116(12) 0.0586(7) Uani 1 1 d . . .
H12A_1 H 0.0431 0.3147 0.4029 0.070 Uiso 1 1 calc R . .
C13_1 C -0.1907(4) 0.3640(2) 0.44639(12) 0.0566(7) Uani 1 1 d . . .
C14_1 C -0.3863(5) 0.3825(2) 0.44330(12) 0.0630(7) Uani 1 1 d . . .
H14A_1 H -0.4586 0.4080 0.4728 0.076 Uiso 1 1 calc R . .
C15_1 C -0.4761(5) 0.3630(2) 0.39615(13) 0.0661(8) Uani 1 1 d . . .
H15A_1 H -0.6097 0.3748 0.3933 0.079 Uiso 1 1 calc R . .
C16_1 C -0.3642(5) 0.3256(2) 0.35349(13) 0.0632(7) Uani 1 1 d . . .
H16A_1 H -0.4250 0.3121 0.3217 0.076 Uiso 1 1 calc R . .
C17_1 C -0.0770(5) 0.37972(19) 0.49512(12) 0.0573(7) Uani 1 1 d . . .
N17_1 N -0.1867(4) 0.38916(18) 0.54506(10) 0.0593(6) Uani 1 1 d . . .
H17_1 H -0.322(5) 0.379(2) 0.5508(14) 0.071 Uiso 1 1 d . . .
O17_1 O 0.1009(3) 0.38229(15) 0.49032(8) 0.0656(5) Uani 1 1 d . . .
N21_1 N -0.1550(4) 0.45523(18) 0.78705(10) 0.0638(6) Uani 1 1 d . . .
C22_1 C -0.2245(5) 0.4379(2) 0.73896(13) 0.0623(7) Uani 1 1 d . . .
H22A_1 H -0.3597 0.4271 0.7399 0.075 Uiso 1 1 calc R . .
C23_1 C -0.1103(4) 0.43465(19) 0.68751(11) 0.0560(7) Uani 1 1 d . . .
C24_1 C 0.0901(4) 0.4502(2) 0.68657(12) 0.0586(7) Uani 1 1 d . . .
H24A_1 H 0.1736 0.4487 0.6527 0.070 Uiso 1 1 calc R . .
C25_1 C 0.1632(5) 0.4678(2) 0.73608(13) 0.0626(7) Uani 1 1 d . . .
H25A_1 H 0.2979 0.4783 0.7366 0.075 Uiso 1 1 calc R . .
C26_1 C 0.0367(5) 0.4698(2) 0.78517(13) 0.0627(7) Uani 1 1 d . . .
H26A_1 H 0.0887 0.4820 0.8187 0.075 Uiso 1 1 calc R . .
C27_1 C -0.1991(5) 0.4147(2) 0.63702(12) 0.0601(7) Uani 1 1 d . . .
H27A_1 H -0.3355 0.4076 0.6385 0.072 Uiso 1 1 calc R . .
N27_1 N -0.0915(4) 0.40674(17) 0.59056(10) 0.0590(6) Uani 1 1 d . . .
C31_1 C 0.1856(5) 0.2822(2) 0.24982(12) 0.0602(7) Uani 1 1 d . . .
O31_1 O -0.0058(3) 0.28025(17) 0.25376(9) 0.0715(6) Uani 1 1 d . . .
H31_1 H -0.051(5) 0.283(2) 0.2979(16) 0.086 Uiso 1 1 d . . .
O32_1 O 0.2753(3) 0.27618(19) 0.29193(9) 0.0788(7) Uani 1 1 d . . .
C32_1 C 0.2782(4) 0.2922(2) 0.18843(12) 0.0597(7) Uani 1 1 d . . .
H32A_1 H 0.2181 0.3468 0.1646 0.072 Uiso 1 1 calc R . .
H32B_1 H 0.2473 0.2335 0.1737 0.072 Uiso 1 1 calc R . .
C33_1 C 0.4986(4) 0.3077(2) 0.18022(12) 0.0606(7) Uani 1 1 d . . .
H33A_1 H 0.5312 0.3683 0.1925 0.073 Uiso 1 1 calc R . .
H33B_1 H 0.5606 0.2546 0.2048 0.073 Uiso 1 1 calc R . .
C34_1 C 0.5782(4) 0.3122(2) 0.11746(12) 0.0602(7) Uani 1 1 d . . .
H34A_1 H 0.5101 0.3631 0.0930 0.072 Uiso 1 1 calc R . .
H34B_1 H 0.5490 0.2504 0.1060 0.072 Uiso 1 1 calc R . .
C35_1 C 0.7967(4) 0.3321(2) 0.10572(12) 0.0611(7) Uani 1 1 d . . .
H35A_1 H 0.8655 0.2797 0.1287 0.073 Uiso 1 1 calc R . .
H35B_1 H 0.8271 0.3925 0.1186 0.073 Uiso 1 1 calc R . .
C36_1 C 0.8721(4) 0.3404(2) 0.04218(12) 0.0595(7) Uani 1 1 d . . .
H36A_1 H 0.8000 0.3913 0.0190 0.071 Uiso 1 1 calc R . .
H36B_1 H 0.8461 0.2792 0.0297 0.071 Uiso 1 1 calc R . .
C37_1 C 1.0907(4) 0.3641(2) 0.03024(12) 0.0588(7) Uani 1 1 d . . .
H37A_1 H 1.1631 0.3105 0.0509 0.071 Uiso 1 1 calc R . .
H37B_1 H 1.1181 0.4223 0.0459 0.071 Uiso 1 1 calc R . .
C38_1 C 1.1656(4) 0.3811(2) -0.03420(12) 0.0585(7) Uani 1 1 d . . .
H38A_1 H 1.1437 0.3224 -0.0499 0.070 Uiso 1 1 calc R . .
H38B_1 H 1.0923 0.4338 -0.0554 0.070 Uiso 1 1 calc R . .
C39_1 C 1.3810(4) 0.4071(2) -0.04295(12) 0.0595(7) Uani 1 1 d . . .
H39A_1 H 1.3993 0.4676 -0.0287 0.071 Uiso 1 1 calc R . .
H39B_1 H 1.4507 0.3563 -0.0189 0.071 Uiso 1 1 calc R . .
C40_1 C 1.4739(4) 0.4195(2) -0.10431(12) 0.0567(7) Uani 1 1 d . . .
O40_1 O 1.6599(3) 0.44534(17) -0.10800(9) 0.0710(6) Uani 1 1 d . . .
H40_1 H 1.737(5) 0.459(2) -0.1493(16) 0.085 Uiso 1 1 d . . .
O41_1 O 1.3919(3) 0.40801(17) -0.14562(9) 0.0721(6) Uani 1 1 d . . .
O1W_2 O -0.1902(4) 0.87523(19) 0.60659(10) 0.0821(7) Uani 1 1 d . . .
H1A_2 H -0.322(7) 0.870(3) 0.6051(18) 0.098 Uiso 1 1 d . . .
H1B_2 H -0.216(6) 0.820(3) 0.6421(18) 0.098 Uiso 1 1 d . . .
N11_2 N 0.2612(4) 0.83386(18) 0.38027(10) 0.0633(6) Uani 1 1 d . . .
C12_2 C 0.3448(5) 0.8530(2) 0.42620(12) 0.0623(7) Uani 1 1 d . A .
H12A_2 H 0.4816 0.8506 0.4253 0.075 Uiso 1 1 calc R . .
C13_2 C 0.2393(4) 0.87633(19) 0.47520(11) 0.0554(7) Uani 1 1 d . . .
C14_2 C 0.0387(5) 0.8807(2) 0.47543(13) 0.0637(7) Uani 1 1 d . A .
H14A_2 H -0.0383 0.8961 0.5076 0.076 Uiso 1 1 calc R . .
C15_2 C -0.0475(5) 0.8621(2) 0.42779(13) 0.0657(8) Uani 1 1 d . . .
H15A_2 H -0.1838 0.8654 0.4270 0.079 Uiso 1 1 calc R A .
C16_2 C 0.0685(5) 0.8385(2) 0.38147(13) 0.0627(7) Uani 1 1 d . A .
H16A_2 H 0.0084 0.8252 0.3494 0.075 Uiso 1 1 calc R . .
C17A_2 C 0.3506(5) 0.8935(2) 0.52382(13) 0.0632(5) Uani 0.844(4) 1 d P A 1
O17_2 O 0.5335(4) 0.89183(17) 0.51882(10) 0.0632(5) Uani 0.844(4) 1 d P A 1
C17B_2 C 0.3506(5) 0.8935(2) 0.52382(13) 0.0632(5) Uani 0.156(4) 1 d P A 2
H17B_2 H 0.4878 0.8931 0.5211 0.076 Uiso 0.156(4) 1 calc PR A 2
N17_2 N 0.2436(4) 0.90949(19) 0.57174(11) 0.0626(7) Uani 1 1 d . . .
H17_2 H 0.132(5) 0.899(2) 0.5787(16) 0.075 Uiso 1 1 d . . .
N21_2 N 0.2850(4) 0.94067(18) 0.81979(10) 0.0626(6) Uani 1 1 d . . .
C22_2 C 0.2122(5) 0.9326(2) 0.77016(12) 0.0607(7) Uani 1 1 d . A .
H22A_2 H 0.0775 0.9200 0.7714 0.073 Uiso 1 1 calc R . .
C23_2 C 0.3222(5) 0.9418(2) 0.71721(12) 0.0610(7) Uani 1 1 d . . .
C24_2 C 0.5202(5) 0.9616(2) 0.71565(13) 0.0651(8) Uani 1 1 d . A .
H24A_2 H 0.6004 0.9694 0.6805 0.078 Uiso 1 1 calc R . .
C25_2 C 0.5975(5) 0.9696(2) 0.76669(13) 0.0650(8) Uani 1 1 d . . .
H25A_2 H 0.7313 0.9829 0.7668 0.078 Uiso 1 1 calc R A .
C26_2 C 0.4754(5) 0.9578(2) 0.81768(13) 0.0613(7) Uani 1 1 d . A .
H26A_2 H 0.5297 0.9621 0.8523 0.074 Uiso 1 1 calc R . .
C27A_2 C 0.2309(5) 0.9287(2) 0.66533(12) 0.0647(7) Uani 0.844(4) 1 d P A 1
H27A_2 H 0.0942 0.9243 0.6663 0.078 Uiso 0.844(4) 1 calc PR A 1
C27B_2 C 0.2309(5) 0.9287(2) 0.66533(12) 0.0647(7) Uani 0.156(4) 1 d P A 2
O27_2 O 0.015(2) 0.9439(9) 0.6715(5) 0.0647(7) Uani 0.156(4) 1 d P A 2
N27_2 N 0.3389(4) 0.92324(17) 0.61837(10) 0.0633(6) Uani 1 1 d . A .
C31_2 C 0.6176(5) 0.7860(2) 0.27958(12) 0.0594(7) Uani 1 1 d . . .
O31_2 O 0.4267(3) 0.78756(17) 0.28294(9) 0.0699(6) Uani 1 1 d . . .
H31_2 H 0.377(5) 0.800(2) 0.3208(16) 0.084 Uiso 1 1 d . . .
C32_2 C 0.7105(4) 0.7874(2) 0.21938(12) 0.0583(7) Uani 1 1 d . . .
H32A_2 H 0.6522 0.8396 0.1931 0.070 Uiso 1 1 calc R . .
H32B_2 H 0.6787 0.7261 0.2077 0.070 Uiso 1 1 calc R . .
O32_2 O 0.7078(3) 0.78278(18) 0.32198(9) 0.0763(6) Uani 1 1 d . . .
C33_2 C 0.9307(4) 0.8016(2) 0.21136(12) 0.0586(7) Uani 1 1 d . . .
H33A_2 H 0.9912 0.7483 0.2362 0.070 Uiso 1 1 calc R . .
H33B_2 H 0.9646 0.8622 0.2235 0.070 Uiso 1 1 calc R . .
C34_2 C 1.0117(4) 0.8050(2) 0.14853(12) 0.0612(7) Uani 1 1 d . . .
H34A_2 H 0.9782 0.7439 0.1369 0.073 Uiso 1 1 calc R . .
H34B_2 H 0.9479 0.8573 0.1239 0.073 Uiso 1 1 calc R . .
C35_2 C 1.2303(4) 0.8208(2) 0.13765(12) 0.0606(7) Uani 1 1 d . . .
H35A_2 H 1.2948 0.7660 0.1600 0.073 Uiso 1 1 calc R . .
H35B_2 H 1.2652 0.8795 0.1518 0.073 Uiso 1 1 calc R . .
C36_2 C 1.3073(4) 0.8312(2) 0.07403(12) 0.0609(7) Uani 1 1 d . . .
H36A_2 H 1.2369 0.8834 0.0513 0.073 Uiso 1 1 calc R . .
H36B_2 H 1.2795 0.7710 0.0606 0.073 Uiso 1 1 calc R . .
C37_2 C 1.5255(4) 0.8533(2) 0.06249(12) 0.0578(7) Uani 1 1 d . . .
H37A_2 H 1.5960 0.7990 0.0832 0.069 Uiso 1 1 calc R . .
H37B_2 H 1.5543 0.9110 0.0784 0.069 Uiso 1 1 calc R . .
C38_2 C 1.6022(4) 0.8703(2) -0.00145(12) 0.0596(7) Uani 1 1 d . . .
H38A_2 H 1.5790 0.8120 -0.0174 0.071 Uiso 1 1 calc R . .
H38B_2 H 1.5308 0.9237 -0.0227 0.071 Uiso 1 1 calc R . .
C39_2 C 1.8190(4) 0.8948(2) -0.00978(12) 0.0589(7) Uani 1 1 d . . .
H39A_2 H 1.8389 0.9548 0.0049 0.071 Uiso 1 1 calc R . .
H39B_2 H 1.8870 0.8432 0.0141 0.071 Uiso 1 1 calc R . .
C40_2 C 1.9132(4) 0.9077(2) -0.07114(12) 0.0585(7) Uani 1 1 d . . .
O40_2 O 2.1011(3) 0.92553(16) -0.07468(9) 0.0696(6) Uani 1 1 d . . .
H40_2 H 2.173(5) 0.938(2) -0.1184(16) 0.083 Uiso 1 1 d . . .
O41_2 O 1.8278(3) 0.90089(17) -0.11299(9) 0.0753(6) Uani 1 1 d . . .

loop_
_atom_site_aniso_label
_atom_site_aniso_U_11
_atom_site_aniso_U_22
_atom_site_aniso_U_33
_atom_site_aniso_U_23
_atom_site_aniso_U_13
_atom_site_aniso_U_12
O1W_1 0.0587(14) 0.0948(16) 0.0583(13) -0.0061(11) -0.0056(10) -0.0010(11)
N11_1 0.0642(16) 0.0700(15) 0.0497(13) -0.0092(11) -0.0036(11) -0.0040(11)
C12_1 0.0590(18) 0.0660(16) 0.0494(15) -0.0085(13) -0.0022(12) -0.0030(13)
C13_1 0.0591(18) 0.0624(16) 0.0465(15) -0.0048(12) -0.0046(12) -0.0027(12)
C14_1 0.0623(19) 0.0773(19) 0.0479(16) -0.0105(14) 0.0009(13) -0.0002(14)
C15_1 0.0583(18) 0.084(2) 0.0537(17) -0.0078(14) -0.0039(13) 0.0002(14)
C16_1 0.0608(19) 0.0778(19) 0.0507(16) -0.0100(14) -0.0070(13) -0.0037(14)
C17_1 0.0616(19) 0.0611(16) 0.0478(15) -0.0065(12) -0.0057(13) -0.0002(13)
N17_1 0.0575(15) 0.0764(15) 0.0441(12) -0.0111(11) -0.0043(11) -0.0027(12)
O17_1 0.0615(14) 0.0815(13) 0.0533(11) -0.0094(10) -0.0077(9) 0.0004(10)
N21_1 0.0639(17) 0.0785(16) 0.0499(13) -0.0148(12) -0.0035(11) 0.0019(12)
C22_1 0.0534(17) 0.0768(18) 0.0562(17) -0.0120(14) -0.0035(13) 0.0025(13)
C23_1 0.0616(18) 0.0604(15) 0.0444(14) -0.0056(12) -0.0041(12) 0.0021(12)
C24_1 0.0606(18) 0.0656(16) 0.0473(15) -0.0056(12) -0.0030(12) 0.0018(13)
C25_1 0.0598(18) 0.0718(18) 0.0555(17) -0.0096(14) -0.0061(13) 0.0005(14)
C26_1 0.068(2) 0.0732(18) 0.0490(16) -0.0152(13) -0.0090(13) 0.0011(14)
C27_1 0.0611(18) 0.0694(17) 0.0493(15) -0.0096(13) -0.0053(13) 0.0011(13)
N27_1 0.0617(15) 0.0703(14) 0.0450(12) -0.0093(11) -0.0074(11) -0.0010(11)
C31_1 0.0637(19) 0.0649(17) 0.0502(16) -0.0063(13) -0.0048(13) -0.0050(13)
O31_1 0.0590(14) 0.1051(16) 0.0516(12) -0.0188(11) -0.0018(9) -0.0035(11)
O32_1 0.0662(15) 0.1200(18) 0.0471(11) -0.0068(12) -0.0058(10) -0.0028(12)
C32_1 0.0607(18) 0.0740(18) 0.0440(14) -0.0104(13) -0.0036(12) -0.0007(13)
C33_1 0.0606(18) 0.0731(18) 0.0475(15) -0.0092(13) -0.0053(13) -0.0016(13)
C34_1 0.0587(18) 0.0734(17) 0.0475(15) -0.0087(13) -0.0028(12) -0.0024(13)
C35_1 0.0626(19) 0.0731(18) 0.0474(15) -0.0110(13) -0.0035(13) -0.0034(13)
C36_1 0.0601(18) 0.0716(17) 0.0466(15) -0.0110(13) -0.0033(12) 0.0023(13)
C37_1 0.0583(18) 0.0686(17) 0.0494(15) -0.0116(13) -0.0020(13) 0.0012(13)
C38_1 0.0605(18) 0.0659(16) 0.0478(15) -0.0085(12) -0.0031(12) 0.0025(13)
C39_1 0.0624(18) 0.0689(17) 0.0466(15) -0.0097(13) -0.0037(12) -0.0005(13)
C40_1 0.0605(18) 0.0621(16) 0.0478(15) -0.0108(12) -0.0045(12) 0.0032(12)
O40_1 0.0619(14) 0.1015(16) 0.0505(12) -0.0200(11) 0.0028(10) -0.0086(11)
O41_1 0.0685(14) 0.0984(15) 0.0501(11) -0.0152(11) -0.0061(10) -0.0007(11)
O1W_2 0.0889(18) 0.0946(17) 0.0601(14) -0.0092(12) -0.0037(13) 0.0029(14)
N11_2 0.0570(16) 0.0852(17) 0.0481(13) -0.0147(12) -0.0020(11) -0.0003(12)
C12_2 0.0553(18) 0.0797(19) 0.0511(16) -0.0106(14) -0.0036(13) 0.0016(14)
C13_2 0.0597(18) 0.0606(15) 0.0439(14) -0.0056(12) -0.0031(12) 0.0021(12)
C14_2 0.0616(19) 0.0774(19) 0.0523(16) -0.0141(14) -0.0021(13) 0.0060(14)
C15_2 0.0538(18) 0.087(2) 0.0576(17) -0.0161(15) -0.0051(13) 0.0027(14)
C16_2 0.0604(19) 0.0774(19) 0.0517(16) -0.0141(14) -0.0084(13) 0.0010(14)
C17A_2 0.0622(11) 0.0764(12) 0.0510(10) -0.0111(9) -0.0058(9) -0.0026(9)
O17_2 0.0622(11) 0.0764(12) 0.0510(10) -0.0111(9) -0.0058(9) -0.0026(9)
C17B_2 0.0622(11) 0.0764(12) 0.0510(10) -0.0111(9) -0.0058(9) -0.0026(9)
N17_2 0.0689(17) 0.0730(15) 0.0458(13) -0.0102(11) -0.0057(12) -0.0043(13)
N21_2 0.0671(17) 0.0710(15) 0.0494(13) -0.0108(11) -0.0046(11) 0.0010(12)
C22_2 0.0592(18) 0.0723(18) 0.0500(16) -0.0096(13) -0.0049(13) -0.0008(13)
C23_2 0.070(2) 0.0651(17) 0.0476(15) -0.0078(13) -0.0094(13) 0.0007(14)
C24_2 0.071(2) 0.0738(18) 0.0502(16) -0.0134(14) 0.0000(14) -0.0056(15)
C25_2 0.0560(18) 0.0784(19) 0.0616(18) -0.0165(15) -0.0028(14) -0.0032(14)
C26_2 0.0626(19) 0.0723(18) 0.0508(15) -0.0137(13) -0.0101(13) 0.0049(14)
C27A_2 0.072(2) 0.0731(18) 0.0485(16) -0.0077(13) -0.0073(14) -0.0055(14)
C27B_2 0.072(2) 0.0731(18) 0.0485(16) -0.0077(13) -0.0073(14) -0.0055(14)
O27_2 0.072(2) 0.0731(18) 0.0485(16) -0.0077(13) -0.0073(14) -0.0055(14)
N27_2 0.0760(18) 0.0666(14) 0.0470(13) -0.0083(11) -0.0089(12) -0.0017(12)
C31_2 0.0610(19) 0.0645(16) 0.0517(16) -0.0073(13) -0.0062(13) -0.0031(13)
O31_2 0.0537(13) 0.1072(16) 0.0517(12) -0.0240(11) -0.0009(9) -0.0001(11)
C32_2 0.0585(18) 0.0679(16) 0.0481(15) -0.0089(12) -0.0060(12) 0.0036(13)
O32_2 0.0641(14) 0.1142(18) 0.0490(12) -0.0091(11) -0.0086(10) 0.0006(12)
C33_2 0.0599(18) 0.0673(17) 0.0475(15) -0.0081(13) -0.0042(12) 0.0014(13)
C34_2 0.0598(18) 0.0737(18) 0.0493(15) -0.0089(13) -0.0057(13) 0.0012(13)
C35_2 0.0602(18) 0.0734(18) 0.0472(15) -0.0099(13) -0.0015(13) -0.0017(13)
C36_2 0.0613(18) 0.0725(18) 0.0477(15) -0.0084(13) -0.0034(13) -0.0006(13)
C37_2 0.0575(17) 0.0686(16) 0.0472(15) -0.0100(12) -0.0047(12) 0.0014(13)
C38_2 0.0616(18) 0.0684(17) 0.0480(15) -0.0094(13) -0.0037(13) -0.0002(13)
C39_2 0.0623(18) 0.0662(16) 0.0470(15) -0.0088(12) -0.0022(12) -0.0022(13)
C40_2 0.0609(18) 0.0634(16) 0.0506(16) -0.0090(12) -0.0053(13) -0.0004(13)
O40_2 0.0629(14) 0.0989(15) 0.0477(11) -0.0182(10) 0.0003(9) -0.0084(11)
O41_2 0.0675(15) 0.1078(17) 0.0512(12) -0.0157(11) -0.0063(10) -0.0046(12)

loop_
_atom_type_symbol
_atom_type_description
_atom_type_scat_dispersion_real
_atom_type_scat_dispersion_imag
_atom_type_scat_source
C C 0.0181 0.0091 'International Tables Vol C Tables 4.2.6.8 and 6.1.1.4'
H H 0.0000 0.0000 'International Tables Vol C Tables 4.2.6.8 and 6.1.1.4'
N N 0.0311 0.0180 'International Tables Vol C Tables 4.2.6.8 and 6.1.1.4'
O O 0.0492 0.0322 'International Tables Vol C Tables 4.2.6.8 and 6.1.1.4'

loop_
_geom_angle_atom_site_label_1
_geom_angle_atom_site_label_2
_geom_angle_atom_site_label_3
_geom_angle
H1A_1 O1W_1 H1B_1 106(3)
C16_1 N11_1 C12_1 117.8(3)
N11_1 C12_1 C13_1 123.6(3)
N11_1 C12_1 H12A_1 118.2
C13_1 C12_1 H12A_1 118.2
C14_1 C13_1 C12_1 117.8(3)
C14_1 C13_1 C17_1 124.9(3)
C12_1 C13_1 C17_1 117.3(3)
C13_1 C14_1 C15_1 119.4(3)
C13_1 C14_1 H14A_1 120.3
C15_1 C14_1 H14A_1 120.3
C16_1 C15_1 C14_1 118.5(3)
C16_1 C15_1 H15A_1 120.8
C14_1 C15_1 H15A_1 120.8
N11_1 C16_1 C15_1 123.0(3)
N11_1 C16_1 H16A_1 118.5
C15_1 C16_1 H16A_1 118.5
O17_1 C17_1 N17_1 123.0(3)
O17_1 C17_1 C13_1 121.9(3)
N17_1 C17_1 C13_1 115.2(3)
C17_1 N17_1 N27_1 117.9(3)
C17_1 N17_1 H17_1 124(2)
N27_1 N17_1 H17_1 118(2)
C26_1 N21_1 C22_1 117.2(3)
N21_1 C22_1 C23_1 124.2(3)
N21_1 C22_1 H22A_1 117.9
C23_1 C22_1 H22A_1 117.9
C22_1 C23_1 C24_1 117.5(3)
C22_1 C23_1 C27_1 120.4(3)
C24_1 C23_1 C27_1 122.0(3)
C25_1 C24_1 C23_1 118.6(3)
C25_1 C24_1 H24A_1 120.7
C23_1 C24_1 H24A_1 120.7
C24_1 C25_1 C26_1 119.4(3)
C24_1 C25_1 H25A_1 120.3
C26_1 C25_1 H25A_1 120.3
N21_1 C26_1 C25_1 123.0(3)
N21_1 C26_1 H26A_1 118.5
C25_1 C26_1 H26A_1 118.5
N27_1 C27_1 C23_1 120.1(3)
N27_1 C27_1 H27A_1 120.0
C23_1 C27_1 H27A_1 120.0
C27_1 N27_1 N17_1 116.3(3)
O32_1 C31_1 O31_1 122.1(3)
O32_1 C31_1 C32_1 124.5(3)
O31_1 C31_1 C32_1 113.4(3)
C31_1 O31_1 H31_1 105(2)
C31_1 C32_1 C33_1 115.8(2)
C31_1 C32_1 H32A_1 108.3
C33_1 C32_1 H32A_1 108.3
C31_1 C32_1 H32B_1 108.3
C33_1 C32_1 H32B_1 108.3
H32A_1 C32_1 H32B_1 107.4
C34_1 C33_1 C32_1 111.6(2)
C34_1 C33_1 H33A_1 109.3
C32_1 C33_1 H33A_1 109.3
C34_1 C33_1 H33B_1 109.3
C32_1 C33_1 H33B_1 109.3
H33A_1 C33_1 H33B_1 108.0
C33_1 C34_1 C35_1 114.3(2)
C33_1 C34_1 H34A_1 108.7
C35_1 C34_1 H34A_1 108.7
C33_1 C34_1 H34B_1 108.7
C35_1 C34_1 H34B_1 108.7
H34A_1 C34_1 H34B_1 107.6
C34_1 C35_1 C36_1 113.5(2)
C34_1 C35_1 H35A_1 108.9
C36_1 C35_1 H35A_1 108.9
C34_1 C35_1 H35B_1 108.9
C36_1 C35_1 H35B_1 108.9
H35A_1 C35_1 H35B_1 107.7
C35_1 C36_1 C37_1 113.3(2)
C35_1 C36_1 H36A_1 108.9
C37_1 C36_1 H36A_1 108.9
C35_1 C36_1 H36B_1 108.9
C37_1 C36_1 H36B_1 108.9
H36A_1 C36_1 H36B_1 107.7
C36_1 C37_1 C38_1 113.9(2)
C36_1 C37_1 H37A_1 108.8
C38_1 C37_1 H37A_1 108.8
C36_1 C37_1 H37B_1 108.8
C38_1 C37_1 H37B_1 108.8
H37A_1 C37_1 H37B_1 107.7
C39_1 C38_1 C37_1 111.1(2)
C39_1 C38_1 H38A_1 109.4
C37_1 C38_1 H38A_1 109.4
C39_1 C38_1 H38B_1 109.4
C37_1 C38_1 H38B_1 109.4
H38A_1 C38_1 H38B_1 108.0
C40_1 C39_1 C38_1 115.9(2)
C40_1 C39_1 H39A_1 108.3
C38_1 C39_1 H39A_1 108.3
C40_1 C39_1 H39B_1 108.3
C38_1 C39_1 H39B_1 108.3
H39A_1 C39_1 H39B_1 107.4
O41_1 C40_1 O40_1 123.2(3)
O41_1 C40_1 C39_1 125.2(3)
O40_1 C40_1 C39_1 111.6(2)
C40_1 O40_1 H40_1 118(2)
H1A_2 O1W_2 H1B_2 83(3)
C16_2 N11_2 C12_2 118.0(3)
N11_2 C12_2 C13_2 123.4(3)
N11_2 C12_2 H12A_2 118.3
C13_2 C12_2 H12A_2 118.3
C14_2 C13_2 C12_2 117.5(3)
C14_2 C13_2 C17A_2 124.7(3)
C12_2 C13_2 C17A_2 117.8(3)
C13_2 C14_2 C15_2 119.2(3)
C13_2 C14_2 H14A_2 120.4
C15_2 C14_2 H14A_2 120.4
C16_2 C15_2 C14_2 119.3(3)
C16_2 C15_2 H15A_2 120.4
C14_2 C15_2 H15A_2 120.4
N11_2 C16_2 C15_2 122.7(3)
N11_2 C16_2 H16A_2 118.7
C15_2 C16_2 H16A_2 118.7
O17_2 C17A_2 N17_2 123.6(3)
O17_2 C17A_2 C13_2 120.2(3)
N17_2 C17A_2 C13_2 116.1(3)
C17A_2 N17_2 N27_2 118.5(3)
C17A_2 N17_2 H17_2 125(3)
N27_2 N17_2 H17_2 115(3)
C26_2 N21_2 C22_2 117.4(3)
N21_2 C22_2 C23_2 124.1(3)
N21_2 C22_2 H22A_2 117.9
C23_2 C22_2 H22A_2 117.9
C22_2 C23_2 C24_2 117.6(3)
C22_2 C23_2 C27A_2 120.3(3)
C24_2 C23_2 C27A_2 122.0(3)
C25_2 C24_2 C23_2 118.8(3)
C25_2 C24_2 H24A_2 120.6
C23_2 C24_2 H24A_2 120.6
C24_2 C25_2 C26_2 119.1(3)
C24_2 C25_2 H25A_2 120.4
C26_2 C25_2 H25A_2 120.4
N21_2 C26_2 C25_2 122.8(3)
N21_2 C26_2 H26A_2 118.6
C25_2 C26_2 H26A_2 118.6
N27_2 C27A_2 C23_2 119.6(3)
N27_2 C27A_2 H27A_2 120.2
C23_2 C27A_2 H27A_2 120.2
C27A_2 N27_2 N17_2 116.4(3)
O32_2 C31_2 O31_2 122.3(3)
O32_2 C31_2 C32_2 124.3(3)
O31_2 C31_2 C32_2 113.4(3)
C31_2 O31_2 H31_2 109(2)
C31_2 C32_2 C33_2 115.4(2)
C31_2 C32_2 H32A_2 108.4
C33_2 C32_2 H32A_2 108.4
C31_2 C32_2 H32B_2 108.4
C33_2 C32_2 H32B_2 108.4
H32A_2 C32_2 H32B_2 107.5
C32_2 C33_2 C34_2 111.8(2)
C32_2 C33_2 H33A_2 109.3
C34_2 C33_2 H33A_2 109.3
C32_2 C33_2 H33B_2 109.3
C34_2 C33_2 H33B_2 109.3
H33A_2 C33_2 H33B_2 107.9
C35_2 C34_2 C33_2 114.2(2)
C35_2 C34_2 H34A_2 108.7
C33_2 C34_2 H34A_2 108.7
C35_2 C34_2 H34B_2 108.7
C33_2 C34_2 H34B_2 108.7
H34A_2 C34_2 H34B_2 107.6
C34_2 C35_2 C36_2 113.6(2)
C34_2 C35_2 H35A_2 108.8
C36_2 C35_2 H35A_2 108.8
C34_2 C35_2 H35B_2 108.8
C36_2 C35_2 H35B_2 108.8
H35A_2 C35_2 H35B_2 107.7
C35_2 C36_2 C37_2 113.7(2)
C35_2 C36_2 H36A_2 108.8
C37_2 C36_2 H36A_2 108.8
C35_2 C36_2 H36B_2 108.8
C37_2 C36_2 H36B_2 108.8
H36A_2 C36_2 H36B_2 107.7
C36_2 C37_2 C38_2 114.3(2)
C36_2 C37_2 H37A_2 108.7
C38_2 C37_2 H37A_2 108.7
C36_2 C37_2 H37B_2 108.7
C38_2 C37_2 H37B_2 108.7
H37A_2 C37_2 H37B_2 107.6
C39_2 C38_2 C37_2 111.4(2)
C39_2 C38_2 H38A_2 109.4
C37_2 C38_2 H38A_2 109.4
C39_2 C38_2 H38B_2 109.4
C37_2 C38_2 H38B_2 109.4
H38A_2 C38_2 H38B_2 108.0
C40_2 C39_2 C38_2 116.0(2)
C40_2 C39_2 H39A_2 108.3
C38_2 C39_2 H39A_2 108.3
C40_2 C39_2 H39B_2 108.3
C38_2 C39_2 H39B_2 108.3
H39A_2 C39_2 H39B_2 107.4
O41_2 C40_2 O40_2 122.8(3)
O41_2 C40_2 C39_2 124.7(3)
O40_2 C40_2 C39_2 112.5(3)
C40_2 O40_2 H40_2 114.7(19)

loop_
_geom_bond_atom_site_label_1
_geom_bond_atom_site_label_2
_geom_bond_distance
O1W_1 H1A_1 0.82(4)
O1W_1 H1B_1 1.00(4)
N11_1 C16_1 1.343(4)
N11_1 C12_1 1.348(4)
C12_1 C13_1 1.405(4)
C12_1 H12A_1 0.9500
C13_1 C14_1 1.390(4)
C13_1 C17_1 1.512(4)
C14_1 C15_1 1.403(4)
C14_1 H14A_1 0.9500
C15_1 C16_1 1.400(4)
C15_1 H15A_1 0.9500
C16_1 H16A_1 0.9500
C17_1 O17_1 1.231(3)
C17_1 N17_1 1.378(4)
N17_1 N27_1 1.380(3)
N17_1 H17_1 0.94(4)
N21_1 C26_1 1.344(4)
N21_1 C22_1 1.345(4)
C22_1 C23_1 1.403(4)
C22_1 H22A_1 0.9500
C23_1 C24_1 1.408(4)
C23_1 C27_1 1.473(4)
C24_1 C25_1 1.388(4)
C24_1 H24A_1 0.9500
C25_1 C26_1 1.399(4)
C25_1 H25A_1 0.9500
C26_1 H26A_1 0.9500
C27_1 N27_1 1.297(4)
C27_1 H27A_1 0.9500
C31_1 O32_1 1.219(4)
C31_1 O31_1 1.325(4)
C31_1 C32_1 1.522(4)
O31_1 H31_1 1.08(4)
C32_1 C33_1 1.538(4)
C32_1 H32A_1 0.9900
C32_1 H32B_1 0.9900
C33_1 C34_1 1.533(4)
C33_1 H33A_1 0.9900
C33_1 H33B_1 0.9900
C34_1 C35_1 1.535(4)
C34_1 H34A_1 0.9900
C34_1 H34B_1 0.9900
C35_1 C36_1 1.536(4)
C35_1 H35A_1 0.9900
C35_1 H35B_1 0.9900
C36_1 C37_1 1.546(4)
C36_1 H36A_1 0.9900
C36_1 H36B_1 0.9900
C37_1 C38_1 1.548(4)
C37_1 H37A_1 0.9900
C37_1 H37B_1 0.9900
C38_1 C39_1 1.529(4)
C38_1 H38A_1 0.9900
C38_1 H38B_1 0.9900
C39_1 C40_1 1.520(4)
C39_1 H39A_1 0.9900
C39_1 H39B_1 0.9900
C40_1 O41_1 1.217(3)
C40_1 O40_1 1.335(4)
O40_1 H40_1 1.06(4)
O1W_2 H1A_2 0.93(5)
O1W_2 H1B_2 1.04(4)
N11_2 C16_2 1.339(4)
N11_2 C12_2 1.354(4)
C12_2 C13_2 1.408(4)
C12_2 H12A_2 0.9500
C13_2 C14_2 1.395(4)
C13_2 C17A_2 1.505(4)
C14_2 C15_2 1.396(4)
C14_2 H14A_2 0.9500
C15_2 C16_2 1.393(4)
C15_2 H15A_2 0.9500
C16_2 H16A_2 0.9500
C17A_2 O17_2 1.266(4)
C17A_2 N17_2 1.355(4)
N17_2 N27_2 1.387(4)
N17_2 H17_2 0.79(4)
N21_2 C26_2 1.340(4)
N21_2 C22_2 1.351(4)
C22_2 C23_2 1.396(4)
C22_2 H22A_2 0.9500
C23_2 C24_2 1.401(4)
C23_2 C27A_2 1.481(4)
C24_2 C25_2 1.396(4)
C24_2 H24A_2 0.9500
C25_2 C26_2 1.397(4)
C25_2 H25A_2 0.9500
C26_2 H26A_2 0.9500
C27A_2 N27_2 1.300(4)
C27A_2 H27A_2 0.9500
C31_2 O32_2 1.231(4)
C31_2 O31_2 1.322(4)
C31_2 C32_2 1.511(4)
O31_2 H31_2 0.98(4)
C32_2 C33_2 1.534(4)
C32_2 H32A_2 0.9900
C32_2 H32B_2 0.9900
C33_2 C34_2 1.539(4)
C33_2 H33A_2 0.9900
C33_2 H33B_2 0.9900
C34_2 C35_2 1.527(4)
C34_2 H34A_2 0.9900
C34_2 H34B_2 0.9900
C35_2 C36_2 1.538(4)
C35_2 H35A_2 0.9900
C35_2 H35B_2 0.9900
C36_2 C37_2 1.539(4)
C36_2 H36A_2 0.9900
C36_2 H36B_2 0.9900
C37_2 C38_2 1.540(4)
C37_2 H37A_2 0.9900
C37_2 H37B_2 0.9900
C38_2 C39_2 1.534(4)
C38_2 H38A_2 0.9900
C38_2 H38B_2 0.9900
C39_2 C40_2 1.522(4)
C39_2 H39A_2 0.9900
C39_2 H39B_2 0.9900
C40_2 O41_2 1.224(4)
C40_2 O40_2 1.323(4)
O40_2 H40_2 1.10(4)

loop_
_geom_hbond_atom_site_label_D
_geom_hbond_atom_site_label_H
_geom_hbond_atom_site_label_A
_geom_hbond_distance_DH
_geom_hbond_distance_HA
_geom_hbond_distance_DA
_geom_hbond_angle_DHA
_geom_hbond_site_symmetry_A
N17_1 H17_1 O1W_1 0.94(4) 2.06(4) 2.999(4) 172(3) .
N17_2 H17_2 O1W_2 0.79(4) 2.28(4) 3.067(4) 174(4) .
O31_1 H31_1 N11_1 1.08(4) 1.64(4) 2.684(3) 162(3) .
O31_2 H31_2 N11_2 0.98(4) 1.70(4) 2.676(3) 170(3) .
O40_1 H40_1 N21_1 1.06(4) 1.63(4) 2.679(3) 168(3) 1_754
O40_2 H40_2 N21_2 1.10(4) 1.59(4) 2.681(3) 172(3) 1_754
O1W_1 H1A_1 O17_1 0.82(4) 2.15(4) 2.933(3) 159(4) 1_455
O1W_2 H1A_2 O17_2 0.93(5) 2.34(4) 2.946(4) 123(3) 1_455
O1W_1 H1B_1 O32_2 1.00(4) 1.90(4) 2.898(3) 176(3) 2_566
O1W_2 H1B_2 O32_1 1.04(4) 1.90(4) 2.940(3) 177(3) 2_566

loop_
_geom_torsion_atom_site_label_1
_geom_torsion_atom_site_label_2
_geom_torsion_atom_site_label_3
_geom_torsion_atom_site_label_4
_geom_torsion
C16_1 N11_1 C12_1 C13_1 -0.1(4)
N11_1 C12_1 C13_1 C14_1 -0.5(4)
N11_1 C12_1 C13_1 C17_1 178.9(2)
C12_1 C13_1 C14_1 C15_1 0.6(4)
C17_1 C13_1 C14_1 C15_1 -178.7(3)
C13_1 C14_1 C15_1 C16_1 -0.2(5)
C12_1 N11_1 C16_1 C15_1 0.5(4)
C14_1 C15_1 C16_1 N11_1 -0.3(5)
C14_1 C13_1 C17_1 O17_1 -163.9(3)
C12_1 C13_1 C17_1 O17_1 16.7(4)
C14_1 C13_1 C17_1 N17_1 17.1(4)
C12_1 C13_1 C17_1 N17_1 -162.2(2)
O17_1 C17_1 N17_1 N27_1 3.1(4)
C13_1 C17_1 N17_1 N27_1 -178.0(2)
C26_1 N21_1 C22_1 C23_1 -0.4(5)
N21_1 C22_1 C23_1 C24_1 0.3(4)
N21_1 C22_1 C23_1 C27_1 179.7(3)
C22_1 C23_1 C24_1 C25_1 0.0(4)
C27_1 C23_1 C24_1 C25_1 -179.4(3)
C23_1 C24_1 C25_1 C26_1 -0.2(4)
C22_1 N21_1 C26_1 C25_1 0.1(4)
C24_1 C25_1 C26_1 N21_1 0.1(5)
C22_1 C23_1 C27_1 N27_1 -176.3(3)
C24_1 C23_1 C27_1 N27_1 3.0(4)
C23_1 C27_1 N27_1 N17_1 -179.2(2)
C17_1 N17_1 N27_1 C27_1 -179.6(3)
O32_1 C31_1 C32_1 C33_1 -7.7(5)
O31_1 C31_1 C32_1 C33_1 172.5(3)
C31_1 C32_1 C33_1 C34_1 177.4(3)
C32_1 C33_1 C34_1 C35_1 177.4(2)
C33_1 C34_1 C35_1 C36_1 -177.6(3)
C34_1 C35_1 C36_1 C37_1 177.9(2)
C35_1 C36_1 C37_1 C38_1 -175.2(2)
C36_1 C37_1 C38_1 C39_1 178.3(2)
C37_1 C38_1 C39_1 C40_1 176.4(2)
C38_1 C39_1 C40_1 O41_1 -2.0(4)
C38_1 C39_1 C40_1 O40_1 177.8(2)
C16_2 N11_2 C12_2 C13_2 0.8(4)
N11_2 C12_2 C13_2 C14_2 -0.7(4)
N11_2 C12_2 C13_2 C17A_2 178.5(3)
C12_2 C13_2 C14_2 C15_2 -0.1(4)
C17A_2 C13_2 C14_2 C15_2 -179.2(3)
C13_2 C14_2 C15_2 C16_2 0.8(5)
C12_2 N11_2 C16_2 C15_2 0.0(5)
C14_2 C15_2 C16_2 N11_2 -0.7(5)
C14_2 C13_2 C17A_2 O17_2 -177.1(3)
C12_2 C13_2 C17A_2 O17_2 3.7(4)
C14_2 C13_2 C17A_2 N17_2 3.4(4)
C12_2 C13_2 C17A_2 N17_2 -175.8(3)
O17_2 C17A_2 N17_2 N27_2 -1.1(5)
C13_2 C17A_2 N17_2 N27_2 178.3(2)
C26_2 N21_2 C22_2 C23_2 -0.5(4)
N21_2 C22_2 C23_2 C24_2 -0.8(5)
N21_2 C22_2 C23_2 C27A_2 178.0(3)
C22_2 C23_2 C24_2 C25_2 1.0(4)
C27A_2 C23_2 C24_2 C25_2 -177.7(3)
C23_2 C24_2 C25_2 C26_2 -0.1(5)
C22_2 N21_2 C26_2 C25_2 1.5(4)
C24_2 C25_2 C26_2 N21_2 -1.2(5)
C22_2 C23_2 C27A_2 N27_2 -169.9(3)
C24_2 C23_2 C27A_2 N27_2 8.8(5)
C23_2 C27A_2 N27_2 N17_2 179.0(3)
C17A_2 N17_2 N27_2 C27A_2 -173.3(3)
O32_2 C31_2 C32_2 C33_2 -9.8(4)
O31_2 C31_2 C32_2 C33_2 170.8(2)
C31_2 C32_2 C33_2 C34_2 -178.4(2)
C32_2 C33_2 C34_2 C35_2 179.0(2)
C33_2 C34_2 C35_2 C36_2 -175.9(3)
C34_2 C35_2 C36_2 C37_2 176.5(2)
C35_2 C36_2 C37_2 C38_2 -176.2(3)
C36_2 C37_2 C38_2 C39_2 178.3(2)
C37_2 C38_2 C39_2 C40_2 176.6(2)
C38_2 C39_2 C40_2 O41_2 0.9(4)
C38_2 C39_2 C40_2 O40_2 -177.9(2)
